data_4135090
loop_
_publ_author_name
'Levesque, Alexandre'
'Maris, Thierry'
'Wuest, James D.'

_publ_section_title
;
 ROY Reclaims Its Crown: New Ways to Increase Polymorphic Diversity.
;
_journal_name_full 'Journal of the American Chemical Society'
_journal_paper_doi 10.1021/jacs.0c04434
_journal_year 2020
_chemical_formula_moiety 'C12 H9 N3 O3'
_chemical_formula_sum 'C12 H9 N3 O3'
_chemical_formula_weight 243.22
_space_group_crystal_system monoclinic
_space_group_IT_number 14
_space_group_name_Hall '-P 2ybc'
_space_group_name_H-M_alt 'P 1 21/c 1'
_atom_sites_solution_hydrogens geom
_atom_sites_solution_primary dual
_audit_creation_date 2020-01-07
_audit_creation_method
;
Olex2 1.3
(compiled Nov 21 2019 18:26:39 for OlexSys, GUI svn.r6003)
;
_cell_angle_alpha 90
_cell_angle_beta 95.60(4)
_cell_angle_gamma 90
_cell_formula_units_Z 4
_cell_length_a 3.952(4)
_cell_length_b 21.870(16)
_cell_length_c 12.864(12)
_cell_measurement_reflns_used 284
_cell_measurement_temperature 100
_cell_measurement_theta_max 63.782
_cell_measurement_theta_min 4.043
_cell_volume 1106.5(17)
_computing_cell_refinement
;
SAINT (2019) V8.40A; Integration Software for Single Crystal Data.
Bruker AXS Inc., Madison, WI 53719-1173.
;
_computing_data_collection
;
APEX 3 (2019) Bruker AXS Inc., Madison, WI 53719-1173.
;
_computing_data_reduction
;
SAINT (2019) V8.40A; Integration Software for Single Crystal Data.
Bruker AXS Inc., Madison, WI 53719-1173.
;
_computing_molecular_graphics 'Olex2 1.3 (Dolomanov et al., 2009)'
_computing_publication_material 'Olex2 1.3 (Dolomanov et al., 2009)'
_computing_structure_refinement 'XL  (Sheldrick, 2008)'
_computing_structure_solution 'XT  (Sheldrick, 2015)'
_diffrn_ambient_temperature 100
_diffrn_detector 'CCD area detector'
_diffrn_detector_area_resol_mean 8.3
_diffrn_detector_type 'Bruker APEX2 CCD'
_diffrn_measured_fraction_theta_full 0.976
_diffrn_measured_fraction_theta_max 0.966
_diffrn_measurement_device 'three-circle diffractometer'
_diffrn_measurement_device_type 'Bruker Smart APEX'
_diffrn_measurement_method '\w scans'
_diffrn_radiation_collimation 'Focusing mirrors'
_diffrn_radiation_monochromator 'Quazar MX Mirror Optics'
_diffrn_radiation_probe x-ray
_diffrn_radiation_type CuK\a
_diffrn_radiation_wavelength 1.54178
_diffrn_reflns_av_R_equivalents 0.0949
_diffrn_reflns_av_unetI/netI 0.0770
_diffrn_reflns_Laue_measured_fraction_full 0.976
_diffrn_reflns_Laue_measured_fraction_max 0.966
_diffrn_reflns_limit_h_max 3
_diffrn_reflns_limit_h_min -4
_diffrn_reflns_limit_k_max 25
_diffrn_reflns_limit_k_min -26
_diffrn_reflns_limit_l_max 14
_diffrn_reflns_limit_l_min -15
_diffrn_reflns_number 6751
_diffrn_reflns_point_group_measured_fraction_full 0.976
_diffrn_reflns_point_group_measured_fraction_max 0.966
_diffrn_reflns_theta_full 67.679
_diffrn_reflns_theta_max 70.027
_diffrn_reflns_theta_min 4.001
_diffrn_source 'Microfocus Source'
_diffrn_source_current 0.65
_diffrn_source_power 0.02912
_diffrn_source_target Cu
_diffrn_source_type 'Incoatec I\mS High Brilliance Microsource'
_diffrn_source_voltage 44.8
_exptl_absorpt_coefficient_mu 0.909
_exptl_absorpt_correction_T_max 0.3841
_exptl_absorpt_correction_T_min 0.1449
_exptl_absorpt_correction_type multi-scan
_exptl_absorpt_process_details
;
SADABS-2016/2 (Bruker,2016/2) was used for absorption correction.
wR2(int) was 0.1448 before and 0.0681 after correction.
The Ratio of minimum to maximum transmission is 0.3772.
The \l/2 correction factor is Not present.
;
_exptl_crystal_colour 'clear light yellow'
_exptl_crystal_colour_lustre clear
_exptl_crystal_colour_modifier light
_exptl_crystal_colour_primary yellow
_exptl_crystal_density_diffrn 1.460
_exptl_crystal_description needle
_exptl_crystal_F_000 504
_exptl_crystal_size_max 0.17
_exptl_crystal_size_mid 0.04
_exptl_crystal_size_min 0.04
_refine_diff_density_max 0.254
_refine_diff_density_min -0.236
_refine_diff_density_rms 0.062
_refine_ls_extinction_method none
_refine_ls_goodness_of_fit_ref 1.000
_refine_ls_hydrogen_treatment constr
_refine_ls_matrix_type full
_refine_ls_number_parameters 164
_refine_ls_number_reflns 2022
_refine_ls_number_restraints 0
_refine_ls_restrained_S_all 1.000
_refine_ls_R_factor_all 0.1458
_refine_ls_R_factor_gt 0.0813
_refine_ls_shift/su_max 0.000
_refine_ls_shift/su_mean 0.000
_refine_ls_structure_factor_coef Fsqd
_refine_ls_weighting_details 'w=1/[\s^2^(Fo^2^)+(0.1222P)^2^] where P=(Fo^2^+2Fc^2^)/3'
_refine_ls_weighting_scheme calc
_refine_ls_wR_factor_gt 0.1977
_refine_ls_wR_factor_ref 0.2328
_reflns_Friedel_coverage 0.000
_reflns_number_gt 1077
_reflns_number_total 2022
_reflns_threshold_expression 'I > 2\s(I)'
_cod_data_source_file ja0c04434_si_009.cif
_cod_data_source_block FuROY_Y
_cod_depositor_comments
;
The following automatic conversions were performed:

data item '_diffrn_radiation_probe' value 'X-ray' was changed to
'x-ray' in accordance with the
/home/data/users/saulius/crontab/automatic-downloads/rss-feeds/ACS/lib/dictionaries/cif_core.dic
dictionary named 'cif_core.dic' version 2.4.2 last updated on
2011-04-26.

Automatic conversion script
Id: cif_fix_values 7556 2019-12-06 15:28:31Z antanas 
;
_cod_original_cell_volume 1106.6(16)
_cod_database_code 4135090
_shelx_shelxl_version_number 2018/3
_shelx_space_group_comment
;
The symmetry employed for this shelxl refinement is uniquely defined
by the following loop, which should always be used as a source of
symmetry information in preference to the above space-group names.
They are only intended as comments.
;
_shelx_estimated_absorpt_t_max 0.965
_shelx_estimated_absorpt_t_min 0.861
_olex2_refinement_description
;
1. Fixed Uiso
 At 1.2 times of:
  All C(H) groups, All N(H) groups
 At 1.5 times of:
  All C(H,H,H) groups
2.a Aromatic/amide H refined with riding coordinates:
 N1(H1), C13(H13), C14(H14), C15(H15), C16(H16), C23(H23)
2.b Idealised Me refined as rotating group:
 C3(H3A,H3B,H3C)
;
_olex2_date_sample_data_collection 2020-01-03
_olex2_date_sample_submission 2020-01-03
_olex2_exptl_crystal_mounting_method 'mounted on a cryoloop'
_olex2_submission_original_sample_id 'FuROY-Y19 '
_olex2_submission_special_instructions 'No special instructions were received'

loop_
_space_group_symop_operation_xyz
'x, y, z'
'-x, y+1/2, -z+1/2'
'-x, -y, -z'
'x, -y-1/2, z-1/2'

loop_
_atom_site_label
_atom_site_type_symbol
_atom_site_fract_x
_atom_site_fract_y
_atom_site_fract_z
_atom_site_U_iso_or_equiv
_atom_site_adp_type
_atom_site_occupancy
_atom_site_site_symmetry_order
_atom_site_calc_flag
_atom_site_refinement_flags_posn
_atom_site_refinement_flags_adp
_atom_site_refinement_flags_occupancy
_atom_site_disorder_assembly
_atom_site_disorder_group
O1 O 0.3009(8) 0.45263(13) 0.1792(3) 0.0540(9) Uani 1 1 d . . . . .
O21 O 0.0967(12) 0.2631(2) 0.3470(4) 0.0856(14) Uani 1 1 d . . . . .
O22 O 0.1724(12) 0.17243(17) 0.2889(4) 0.0989(17) Uani 1 1 d . . . . .
N1 N 0.3646(10) 0.35807(16) 0.2671(4) 0.0595(11) Uani 1 1 d . . . . .
H1 H 0.254168 0.344412 0.318526 0.071 Uiso 1 1 calc R U . . .
N2 N 0.2087(13) 0.2278(2) 0.2848(5) 0.0761(15) Uani 1 1 d . . . . .
N3 N 0.9481(12) 0.41615(18) 0.5006(4) 0.0663(12) Uani 1 1 d . . . . .
C2 C 0.8006(13) 0.43577(19) 0.4279(4) 0.0556(12) Uani 1 1 d . . . . .
C3 C 0.2886(11) 0.5569(2) 0.1156(4) 0.0592(13) Uani 1 1 d . . . . .
H3A H 0.387480 0.596997 0.134123 0.089 Uiso 1 1 calc R U . . .
H3B H 0.040011 0.559785 0.110075 0.089 Uiso 1 1 calc R U . . .
H3C H 0.361351 0.543700 0.048472 0.089 Uiso 1 1 calc R U . . .
C12 C 0.3789(14) 0.2531(2) 0.2019(5) 0.0687(16) Uani 1 1 d . . . . .
C13 C 0.4765(15) 0.2116(2) 0.1272(6) 0.0735(17) Uani 1 1 d . . . . .
H13 H 0.426877 0.169345 0.133417 0.088 Uiso 1 1 calc R U . . .
C14 C 0.6427(14) 0.2318(2) 0.0456(6) 0.0739(18) Uani 1 1 d . . . . .
H14 H 0.709601 0.203379 -0.004286 0.089 Uiso 1 1 calc R U . . .
C15 C 0.7153(12) 0.2936(2) 0.0345(5) 0.0636(14) Uani 1 1 d . . . . .
H15 H 0.827778 0.307436 -0.023109 0.076 Uiso 1 1 calc R U . . .
C16 C 0.6225(13) 0.3346(2) 0.1080(5) 0.0612(13) Uani 1 1 d . . . . .
H16 H 0.674927 0.376689 0.100654 0.073 Uiso 1 1 calc R U . . .
C11 C 0.4540(12) 0.31610(19) 0.1928(5) 0.0606(14) Uani 1 1 d . . . . .
C21 C 0.4376(11) 0.41892(18) 0.2648(4) 0.0506(11) Uani 1 1 d . . . . .
C22 C 0.6133(12) 0.4573(2) 0.3319(4) 0.0505(11) Uani 1 1 d . . . . .
C23 C 0.5889(12) 0.5166(2) 0.2899(4) 0.0566(12) Uani 1 1 d . . . . .
H23 H 0.685242 0.552649 0.321597 0.068 Uiso 1 1 calc R U . . .
C24 C 0.4021(11) 0.51290(19) 0.1956(4) 0.0553(12) Uani 1 1 d . . . . .

loop_
_atom_site_aniso_label
_atom_site_aniso_U_11
_atom_site_aniso_U_22
_atom_site_aniso_U_33
_atom_site_aniso_U_23
_atom_site_aniso_U_13
_atom_site_aniso_U_12
O1 0.0489(16) 0.0389(15) 0.073(2) 0.0055(14) 0.0004(14) -0.0028(11)
O21 0.093(3) 0.063(2) 0.096(4) 0.024(2) -0.014(2) -0.024(2)
O22 0.100(3) 0.040(2) 0.148(5) 0.028(2) -0.031(3) -0.0170(17)
N1 0.054(2) 0.043(2) 0.080(3) 0.0040(19) 0.0001(19) -0.0032(15)
N2 0.078(3) 0.051(3) 0.093(4) 0.013(3) -0.025(3) -0.014(2)
N3 0.079(3) 0.042(2) 0.077(3) 0.003(2) 0.005(2) -0.0071(18)
C2 0.059(3) 0.037(2) 0.071(4) 0.002(2) 0.007(2) -0.0035(17)
C3 0.047(2) 0.044(2) 0.087(4) 0.006(2) 0.007(2) 0.0005(17)
C12 0.063(3) 0.047(3) 0.092(4) 0.009(3) -0.016(3) -0.004(2)
C13 0.069(3) 0.042(3) 0.105(5) -0.004(3) -0.014(3) 0.003(2)
C14 0.062(3) 0.050(3) 0.105(5) -0.016(3) -0.014(3) 0.007(2)
C15 0.048(3) 0.048(3) 0.092(4) -0.006(2) -0.007(2) 0.0058(18)
C16 0.061(3) 0.039(2) 0.082(4) 0.000(2) 0.000(2) 0.0001(18)
C11 0.055(3) 0.037(2) 0.086(4) 0.003(2) -0.013(2) 0.0013(17)
C21 0.045(2) 0.037(2) 0.071(3) 0.004(2) 0.012(2) -0.0014(15)
C22 0.053(2) 0.044(2) 0.055(3) 0.0020(19) 0.0117(19) 0.0000(17)
C23 0.064(3) 0.043(2) 0.063(3) -0.003(2) 0.009(2) -0.0034(18)
C24 0.046(2) 0.038(2) 0.082(4) -0.002(2) 0.012(2) -0.0003(16)

loop_
_atom_type_symbol
_atom_type_description
_atom_type_scat_dispersion_real
_atom_type_scat_dispersion_imag
_atom_type_scat_source
C C 0.0181 0.0091 'International Tables Vol C Tables 4.2.6.8 and 6.1.1.4'
H H 0.0000 0.0000 'International Tables Vol C Tables 4.2.6.8 and 6.1.1.4'
N N 0.0311 0.0180 'International Tables Vol C Tables 4.2.6.8 and 6.1.1.4'
O O 0.0492 0.0322 'International Tables Vol C Tables 4.2.6.8 and 6.1.1.4'

loop_
_geom_angle_atom_site_label_1
_geom_angle_atom_site_label_2
_geom_angle_atom_site_label_3
_geom_angle
_geom_angle_site_symmetry_1
_geom_angle_site_symmetry_3
_geom_angle_publ_flag
C24 O1 C21 107.4(4) . . ?
C11 N1 H1 118.0 . . ?
C21 N1 H1 118.0 . . ?
C21 N1 C11 124.0(5) . . ?
O21 N2 C12 118.1(5) . . ?
O22 N2 O21 123.0(6) . . ?
O22 N2 C12 118.9(6) . . ?
N3 C2 C22 176.5(5) . . ?
H3A C3 H3B 109.5 . . ?
H3A C3 H3C 109.5 . . ?
H3B C3 H3C 109.5 . . ?
C24 C3 H3A 109.5 . . ?
C24 C3 H3B 109.5 . . ?
C24 C3 H3C 109.5 . . ?
C13 C12 N2 116.3(5) . . ?
C13 C12 C11 119.9(6) . . ?
C11 C12 N2 123.8(6) . . ?
C12 C13 H13 119.9 . . ?
C14 C13 C12 120.2(5) . . ?
C14 C13 H13 119.9 . . ?
C13 C14 H14 119.6 . . ?
C13 C14 C15 120.9(6) . . ?
C15 C14 H14 119.6 . . ?
C14 C15 H15 120.3 . . ?
C16 C15 C14 119.3(6) . . ?
C16 C15 H15 120.3 . . ?
C15 C16 H16 119.1 . . ?
C15 C16 C11 121.9(5) . . ?
C11 C16 H16 119.1 . . ?
N1 C11 C12 120.9(6) . . ?
C16 C11 N1 121.2(4) . . ?
C16 C11 C12 117.9(5) . . ?
N1 C21 O1 117.9(4) . . ?
C22 C21 O1 108.3(4) . . ?
C22 C21 N1 133.8(5) . . ?
C21 C22 C2 122.0(4) . . ?
C21 C22 C23 108.5(4) . . ?
C23 C22 C2 129.4(4) . . ?
C22 C23 H23 126.3 . . ?
C24 C23 C22 107.4(4) . . ?
C24 C23 H23 126.3 . . ?
O1 C24 C3 117.3(4) . . ?
C23 C24 O1 108.4(4) . . ?
C23 C24 C3 134.3(4) . . ?

loop_
_geom_bond_atom_site_label_1
_geom_bond_atom_site_label_2
_geom_bond_distance
_geom_bond_site_symmetry_2
_geom_bond_publ_flag
O1 C21 1.390(6) . ?
O1 C24 1.388(5) . ?
O21 N2 1.225(8) . ?
O22 N2 1.221(6) . ?
N1 H1 0.8800 . ?
N1 C11 1.395(7) . ?
N1 C21 1.363(6) . ?
N2 C12 1.427(9) . ?
N3 C2 1.137(7) . ?
C2 C22 1.454(7) . ?
C3 H3A 0.9800 . ?
C3 H3B 0.9800 . ?
C3 H3C 0.9800 . ?
C3 C24 1.448(7) . ?
C12 C13 1.403(9) . ?
C12 C11 1.417(7) . ?
C13 H13 0.9500 . ?
C13 C14 1.365(10) . ?
C14 H14 0.9500 . ?
C14 C15 1.392(8) . ?
C15 H15 0.9500 . ?
C15 C16 1.378(8) . ?
C16 H16 0.9500 . ?
C16 C11 1.392(8) . ?
C21 C22 1.347(7) . ?
C22 C23 1.405(7) . ?
C23 H23 0.9500 . ?
C23 C24 1.360(7) . ?

loop_
_geom_hbond_atom_site_label_D
_geom_hbond_atom_site_label_H
_geom_hbond_atom_site_label_A
_geom_hbond_distance_DH
_geom_hbond_distance_HA
_geom_hbond_distance_DA
_geom_hbond_angle_DHA
_geom_hbond_site_symmetry_A
_geom_hbond_publ_flag
N1 H1 O21 0.88 1.93 2.590(6) 130.4 . yes
C3 H3A O22 0.98 2.53 3.453(6) 157.2 2_655 yes
C16 H16 O1 0.95 2.50 3.056(6) 117.3 . yes
C23 H23 N3 0.95 2.67 3.437(7) 137.7 3_766 yes

loop_
_geom_torsion_atom_site_label_1
_geom_torsion_atom_site_label_2
_geom_torsion_atom_site_label_3
_geom_torsion_atom_site_label_4
_geom_torsion
_geom_torsion_site_symmetry_1
_geom_torsion_site_symmetry_2
_geom_torsion_site_symmetry_3
_geom_torsion_site_symmetry_4
_geom_torsion_publ_flag
O1 C21 C22 C2 -177.3(4) . . . . ?
O1 C21 C22 C23 0.4(5) . . . . ?
O21 N2 C12 C13 -174.5(5) . . . . ?
O21 N2 C12 C11 6.1(8) . . . . ?
O22 N2 C12 C13 3.4(7) . . . . ?
O22 N2 C12 C11 -176.0(5) . . . . ?
N1 C21 C22 C2 5.4(9) . . . . ?
N1 C21 C22 C23 -176.9(5) . . . . ?
N2 C12 C13 C14 -179.6(5) . . . . ?
N2 C12 C11 N1 0.4(7) . . . . ?
N2 C12 C11 C16 179.8(5) . . . . ?
C2 C22 C23 C24 176.2(5) . . . . ?
C12 C13 C14 C15 -0.6(8) . . . . ?
C13 C12 C11 N1 -178.9(4) . . . . ?
C13 C12 C11 C16 0.5(7) . . . . ?
C13 C14 C15 C16 1.0(8) . . . . ?
C14 C15 C16 C11 -0.7(7) . . . . ?
C15 C16 C11 N1 179.4(4) . . . . ?
C15 C16 C11 C12 0.0(7) . . . . ?
C11 N1 C21 O1 61.4(6) . . . . ?
C11 N1 C21 C22 -121.5(6) . . . . ?
C11 C12 C13 C14 -0.2(8) . . . . ?
C21 O1 C24 C3 180.0(4) . . . . ?
C21 O1 C24 C23 -1.5(5) . . . . ?
C21 N1 C11 C12 178.0(5) . . . . ?
C21 N1 C11 C16 -1.4(7) . . . . ?
C21 C22 C23 C24 -1.3(6) . . . . ?
C22 C23 C24 O1 1.7(6) . . . . ?
C22 C23 C24 C3 179.9(5) . . . . ?
C24 O1 C21 N1 178.5(4) . . . . ?
C24 O1 C21 C22 0.7(5) . . . . ?
